data_4334409
loop_
_publ_author_name
'Alice Raphael Karikachery'
'Han Baek Lee'
'Mehdi Masjedi'
'Andreas Ross'
'Morgan A. Moody'
'Xiaochen Cai'
'Megan Chui'
'Carl D. Hoff'
'Paul R. Sharp'

_publ_section_title
;
 High Quantum Yield Molecular Bromine Photoelimination from Mononuclear
 Platinum(IV) Complexes
;
_journal_name_full 'Inorganic Chemistry'
_journal_page_first 4113
_journal_page_last 4119
_journal_paper_doi 10.1021/ic4004998
_journal_volume 52
_journal_year 2013
_chemical_formula_sum 'C20 H37 Br3 O2 P2 Pt'
_chemical_formula_weight 806.26
_chemical_name_systematic
; 
 ? 
;
_space_group_IT_number 61
_symmetry_cell_setting orthorhombic
_symmetry_space_group_name_Hall '-P 2ac 2ab'
_symmetry_space_group_name_H-M 'P b c a'
_atom_sites_solution_hydrogens geom
_atom_sites_solution_primary direct
_atom_sites_solution_secondary difmap
_audit_creation_method SHELXL-97
_cell_angle_alpha 90.00
_cell_angle_beta 90.00
_cell_angle_gamma 90.00
_cell_formula_units_Z 8
_cell_length_a 11.585(3)
_cell_length_b 15.156(4)
_cell_length_c 30.722(9)
_cell_measurement_reflns_used 9940
_cell_measurement_temperature 173(2)
_cell_measurement_theta_max 27.51
_cell_measurement_theta_min 2.31
_cell_volume 5394(3)
_computing_structure_refinement 'SHELXL-97 (Sheldrick, 1997)'
_computing_structure_solution 'SHELXS-97 (Sheldrick, 1990)'
_diffrn_ambient_temperature 173(2)
_diffrn_measured_fraction_theta_full 0.995
_diffrn_measured_fraction_theta_max 0.995
_diffrn_measurement_device_type 'Bruker APEXII CCD area detector'
_diffrn_measurement_method 'omega scans'
_diffrn_radiation_monochromator graphite
_diffrn_radiation_type MoK\a
_diffrn_radiation_wavelength 0.71073
_diffrn_reflns_av_R_equivalents 0.0622
_diffrn_reflns_av_sigmaI/netI 0.0353
_diffrn_reflns_limit_h_max 14
_diffrn_reflns_limit_h_min -14
_diffrn_reflns_limit_k_max 19
_diffrn_reflns_limit_k_min -19
_diffrn_reflns_limit_l_max 39
_diffrn_reflns_limit_l_min -39
_diffrn_reflns_number 59715
_diffrn_reflns_theta_full 27.54
_diffrn_reflns_theta_max 27.54
_diffrn_reflns_theta_min 2.20
_diffrn_source 'fine-focus sealed tube'
_diffrn_standards_decay_% 0.0
_exptl_absorpt_coefficient_mu 9.779
_exptl_absorpt_correction_T_max 0.6406
_exptl_absorpt_correction_T_min 0.1311
_exptl_absorpt_correction_type multi-scan
_exptl_absorpt_process_details
;
 Data were corrected for decay and absorption using the program SADABS 
 (Sheldrick, G. M. (2003). SADABS. Version 2.10. University of
 G\"ottingen, Germany).
;
_exptl_crystal_colour colourless
_exptl_crystal_density_diffrn 1.986
_exptl_crystal_description Plate
_exptl_crystal_F_000 3088
_exptl_crystal_size_max 0.35
_exptl_crystal_size_mid 0.35
_exptl_crystal_size_min 0.05
_refine_diff_density_max 3.792
_refine_diff_density_min -6.203
_refine_diff_density_rms 0.238
_refine_ls_extinction_method none
_refine_ls_goodness_of_fit_ref 1.053
_refine_ls_hydrogen_treatment constr
_refine_ls_matrix_type full
_refine_ls_number_parameters 261
_refine_ls_number_reflns 6181
_refine_ls_number_restraints 0
_refine_ls_restrained_S_all 1.053
_refine_ls_R_factor_all 0.0909
_refine_ls_R_factor_gt 0.0664
_refine_ls_shift/su_max 0.001
_refine_ls_shift/su_mean 0.000
_refine_ls_structure_factor_coef Fsqd
_refine_ls_weighting_details 'calc w=1/[\s^2^(Fo^2^)+(0.0235P)^2^+164.5138P] where P=(Fo^2^+2Fc^2^)/3'
_refine_ls_weighting_scheme calc
_refine_ls_wR_factor_gt 0.1379
_refine_ls_wR_factor_ref 0.1537
_reflns_number_gt 4667
_reflns_number_total 6181
_reflns_threshold_expression >2sigma(I)
_cod_data_source_file ic4004998_si_002_03.cif
_cod_data_source_block 1(BrMeOPh)
_cod_database_code 4334409

loop_
_symmetry_equiv_pos_as_xyz
'x, y, z'
'-x+1/2, -y, z+1/2'
'x+1/2, -y+1/2, -z'
'-x, y+1/2, -z+1/2'
'-x, -y, -z'
'x-1/2, y, -z-1/2'
'-x-1/2, y-1/2, z'
'x, -y-1/2, z-1/2'

loop_
_atom_site_label
_atom_site_type_symbol
_atom_site_fract_x
_atom_site_fract_y
_atom_site_fract_z
_atom_site_U_iso_or_equiv
_atom_site_adp_type
_atom_site_occupancy
_atom_site_symmetry_multiplicity
_atom_site_calc_flag
_atom_site_refinement_flags
Pt1 Pt 0.54005(4) 0.19513(3) 0.612419(12) 0.03847(14) Uani 1 1 d .
Br1 Br 0.23424(16) 0.41326(10) 0.71902(5) 0.0738(5) Uani 1 1 d .
Br2 Br 0.03827(13) 0.15602(11) 0.60931(4) 0.0592(4) Uani 1 1 d .
Br3 Br 0.73161(13) 0.14461(9) 0.58368(4) 0.0577(4) Uani 1 1 d .
P1 P 0.5048(5) 0.2602(5) 0.54564(12) 0.107(2) Uani 1 1 d .
P2 P 0.5855(3) 0.1368(2) 0.67955(10) 0.0455(7) Uani 1 1 d .
O1 O 0.4573(8) 0.3349(5) 0.6865(3) 0.052(2) Uani 1 1 d .
O2 O 0.2902(8) 0.1282(7) 0.5844(3) 0.065(3) Uani 1 1 d .
C1 C 0.3806(11) 0.2315(7) 0.6334(3) 0.039(3) Uani 1 1 d .
C2 C 0.3643(11) 0.2966(7) 0.6652(3) 0.041(3) Uani 1 1 d .
C3 C 0.2540(13) 0.3210(7) 0.6780(4) 0.049(3) Uani 1 1 d .
C4 C 0.1565(13) 0.2797(8) 0.6618(4) 0.051(3) Uani 1 1 d .
H4 H 0.0815 0.2965 0.6712 0.061 Uiso 1 1 calc R
C5 C 0.1718(11) 0.2136(7) 0.6315(4) 0.043(3) Uani 1 1 d .
C6 C 0.2814(12) 0.1912(8) 0.6169(3) 0.048(3) Uani 1 1 d .
C7 C 0.5222(16) 0.3979(9) 0.6633(5) 0.072(5) Uani 1 1 d .
H7A H 0.5550 0.3705 0.6372 0.107 Uiso 1 1 calc R
H7B H 0.5847 0.4201 0.6818 0.107 Uiso 1 1 calc R
H7C H 0.4720 0.4470 0.6548 0.107 Uiso 1 1 calc R
C8 C 0.3115(17) 0.0416(11) 0.5987(7) 0.110(8) Uani 1 1 d .
H8A H 0.3789 0.0414 0.6180 0.166 Uiso 1 1 calc R
H8B H 0.3267 0.0036 0.5735 0.166 Uiso 1 1 calc R
H8C H 0.2440 0.0196 0.6145 0.166 Uiso 1 1 calc R
C9 C 0.382(2) 0.3639(11) 0.5501(5) 0.092(6) Uani 1 1 d .
H9A H 0.3039 0.3376 0.5497 0.110 Uiso 1 1 calc R
H9B H 0.3922 0.3936 0.5785 0.110 Uiso 1 1 calc R
C10 C 0.388(3) 0.4282(15) 0.5172(7) 0.158(13) Uani 1 1 d .
H10A H 0.4562 0.4651 0.5217 0.238 Uiso 1 1 calc R
H10B H 0.3184 0.4651 0.5183 0.238 Uiso 1 1 calc R
H10C H 0.3928 0.3993 0.4887 0.238 Uiso 1 1 calc R
C11 C 0.452(2) 0.2070(13) 0.5020(6) 0.122(9) Uani 1 1 d .
H11A H 0.3740 0.1853 0.5094 0.146 Uiso 1 1 calc R
H11B H 0.4432 0.2505 0.4782 0.146 Uiso 1 1 calc R
C12 C 0.517(2) 0.1344(12) 0.4856(12) 0.189(17) Uani 1 1 d .
H12A H 0.5958 0.1541 0.4785 0.283 Uiso 1 1 calc R
H12B H 0.4803 0.1112 0.4593 0.283 Uiso 1 1 calc R
H12C H 0.5212 0.0879 0.5077 0.283 Uiso 1 1 calc R
C13 C 0.6266(18) 0.3207(15) 0.5233(5) 0.101(7) Uani 1 1 d .
H13A H 0.6864 0.2776 0.5145 0.121 Uiso 1 1 calc R
H13B H 0.6005 0.3515 0.4966 0.121 Uiso 1 1 calc R
C14 C 0.681(2) 0.3870(15) 0.5527(6) 0.106(7) Uani 1 1 d .
H14A H 0.6233 0.4309 0.5614 0.159 Uiso 1 1 calc R
H14B H 0.7445 0.4164 0.5374 0.159 Uiso 1 1 calc R
H14C H 0.7111 0.3572 0.5787 0.159 Uiso 1 1 calc R
C15 C 0.4630(11) 0.1158(9) 0.7154(4) 0.050(3) Uani 1 1 d .
H15A H 0.4253 0.1729 0.7218 0.060 Uiso 1 1 calc R
H15B H 0.4065 0.0793 0.6992 0.060 Uiso 1 1 calc R
C16 C 0.4886(14) 0.0698(11) 0.7587(5) 0.071(5) Uani 1 1 d .
H16A H 0.5254 0.0128 0.7532 0.107 Uiso 1 1 calc R
H16B H 0.4163 0.0606 0.7747 0.107 Uiso 1 1 calc R
H16C H 0.5404 0.1068 0.7761 0.107 Uiso 1 1 calc R
C17 C 0.6796(14) 0.2040(11) 0.7136(4) 0.068(4) Uani 1 1 d .
H17A H 0.6345 0.2547 0.7247 0.082 Uiso 1 1 calc R
H17B H 0.7038 0.1684 0.7390 0.082 Uiso 1 1 calc R
C18 C 0.7867(14) 0.2391(12) 0.6911(5) 0.075(5) Uani 1 1 d .
H18A H 0.8298 0.1899 0.6782 0.113 Uiso 1 1 calc R
H18B H 0.8356 0.2695 0.7124 0.113 Uiso 1 1 calc R
H18C H 0.7642 0.2805 0.6681 0.113 Uiso 1 1 calc R
C19 C 0.6616(14) 0.0312(10) 0.6761(6) 0.077(5) Uani 1 1 d .
H19A H 0.7368 0.0403 0.6615 0.093 Uiso 1 1 calc R
H19B H 0.6771 0.0092 0.7059 0.093 Uiso 1 1 calc R
C20 C 0.5934(18) -0.0378(10) 0.6513(9) 0.120(9) Uani 1 1 d .
H20A H 0.5139 -0.0393 0.6622 0.179 Uiso 1 1 calc R
H20B H 0.6292 -0.0958 0.6554 0.179 Uiso 1 1 calc R
H20C H 0.5929 -0.0229 0.6203 0.179 Uiso 1 1 calc R

loop_
_atom_site_aniso_label
_atom_site_aniso_U_11
_atom_site_aniso_U_22
_atom_site_aniso_U_33
_atom_site_aniso_U_23
_atom_site_aniso_U_13
_atom_site_aniso_U_12
Pt1 0.0618(3) 0.0315(2) 0.02218(19) -0.00431(15) -0.00540(19) 0.0126(2)
Br1 0.0974(12) 0.0519(8) 0.0722(10) -0.0298(7) 0.0173(9) 0.0125(8)
Br2 0.0646(8) 0.0787(9) 0.0343(6) -0.0005(6) -0.0067(6) 0.0059(7)
Br3 0.0693(9) 0.0593(8) 0.0445(7) -0.0042(6) 0.0087(6) 0.0171(7)
P1 0.087(3) 0.209(7) 0.0237(17) 0.031(3) -0.0048(19) 0.027(4)
P2 0.0541(18) 0.0429(16) 0.0395(16) 0.0176(13) -0.0017(14) 0.0077(14)
O1 0.077(6) 0.037(4) 0.041(4) -0.010(4) -0.005(4) 0.008(4)
O2 0.063(6) 0.081(7) 0.050(5) -0.038(5) -0.011(4) 0.016(5)
C1 0.064(7) 0.029(5) 0.023(5) -0.003(4) -0.007(5) 0.017(5)
C2 0.072(8) 0.024(5) 0.027(5) 0.001(4) -0.010(5) 0.013(5)
C3 0.083(9) 0.028(6) 0.036(6) -0.001(4) 0.003(6) 0.017(6)
C4 0.069(9) 0.048(7) 0.036(6) 0.004(5) 0.006(6) 0.016(6)
C5 0.062(8) 0.037(6) 0.031(5) 0.001(4) -0.004(5) 0.010(5)
C6 0.072(9) 0.045(6) 0.025(5) -0.005(5) -0.008(5) 0.022(6)
C7 0.109(13) 0.040(7) 0.066(9) -0.015(7) 0.005(9) -0.013(8)
C8 0.093(13) 0.064(11) 0.17(2) -0.074(13) -0.036(14) 0.022(10)
C9 0.16(2) 0.056(9) 0.058(10) -0.009(8) 0.004(11) -0.001(11)
C10 0.30(4) 0.102(17) 0.076(14) 0.005(12) -0.06(2) 0.05(2)
C11 0.21(3) 0.085(14) 0.067(12) -0.023(10) -0.040(15) -0.031(16)
C12 0.12(2) 0.042(10) 0.40(5) -0.094(19) -0.03(3) 0.021(12)
C13 0.107(15) 0.152(19) 0.043(8) 0.053(11) 0.013(9) 0.040(14)
C14 0.140(19) 0.126(18) 0.053(10) 0.035(11) -0.006(11) 0.028(15)
C15 0.058(8) 0.049(7) 0.043(6) 0.019(5) -0.003(6) 0.004(6)
C16 0.070(9) 0.083(10) 0.061(9) 0.044(8) 0.014(7) 0.017(8)
C17 0.082(10) 0.095(11) 0.027(6) 0.016(7) -0.002(6) -0.015(9)
C18 0.074(11) 0.099(13) 0.052(8) 0.005(8) -0.003(8) -0.023(10)
C19 0.066(10) 0.063(9) 0.103(13) 0.049(9) 0.022(9) 0.034(8)
C20 0.105(15) 0.034(8) 0.22(3) 0.025(12) 0.043(17) 0.026(9)

loop_
_atom_type_symbol
_atom_type_description
_atom_type_scat_dispersion_real
_atom_type_scat_dispersion_imag
_atom_type_scat_source
C C 0.0033 0.0016 'International Tables Vol C Tables 4.2.6.8 and 6.1.1.4'
H H 0.0000 0.0000 'International Tables Vol C Tables 4.2.6.8 and 6.1.1.4'
O O 0.0106 0.0060 'International Tables Vol C Tables 4.2.6.8 and 6.1.1.4'
P P 0.1023 0.0942 'International Tables Vol C Tables 4.2.6.8 and 6.1.1.4'
Br Br -0.2901 2.4595 'International Tables Vol C Tables 4.2.6.8 and 6.1.1.4'
Pt Pt -1.7033 8.3905 'International Tables Vol C Tables 4.2.6.8 and 6.1.1.4'

loop_
_geom_angle_atom_site_label_1
_geom_angle_atom_site_label_2
_geom_angle_atom_site_label_3
_geom_angle
C1 Pt1 P2 91.6(3)
C1 Pt1 P1 90.3(3)
P2 Pt1 P1 176.1(2)
C1 Pt1 Br3 176.9(3)
P2 Pt1 Br3 89.77(9)
P1 Pt1 Br3 88.51(14)
C11 P1 C13 102.9(11)
C11 P1 C9 99.4(10)
C13 P1 C9 99.8(9)
C11 P1 Pt1 124.6(9)
C13 P1 Pt1 114.4(6)
C9 P1 Pt1 112.2(5)
C17 P2 C15 102.6(6)
C17 P2 C19 103.5(8)
C15 P2 C19 104.9(6)
C17 P2 Pt1 115.8(5)
C15 P2 Pt1 115.4(4)
C19 P2 Pt1 113.2(6)
C2 O1 C7 117.3(10)
C6 O2 C8 115.5(12)
C6 C1 C2 116.7(11)
C6 C1 Pt1 120.9(8)
C2 C1 Pt1 122.3(9)
C3 C2 O1 118.0(10)
C3 C2 C1 120.7(12)
O1 C2 C1 121.3(11)
C4 C3 C2 121.9(10)
C4 C3 Br1 118.3(10)
C2 C3 Br1 119.8(10)
C5 C4 C3 117.8(12)
C5 C4 H4 121.1
C3 C4 H4 121.1
C4 C5 C6 120.8(12)
C4 C5 Br2 118.1(10)
C6 C5 Br2 121.0(9)
O2 C6 C5 117.9(12)
O2 C6 C1 120.2(11)
C5 C6 C1 121.9(10)
O1 C7 H7A 109.5
O1 C7 H7B 109.5
H7A C7 H7B 109.5
O1 C7 H7C 109.5
H7A C7 H7C 109.5
H7B C7 H7C 109.5
O2 C8 H8A 109.5
O2 C8 H8B 109.5
H8A C8 H8B 109.5
O2 C8 H8C 109.5
H8A C8 H8C 109.5
H8B C8 H8C 109.5
C10 C9 P1 115.9(17)
C10 C9 H9A 108.3
P1 C9 H9A 108.3
C10 C9 H9B 108.3
P1 C9 H9B 108.3
H9A C9 H9B 107.4
C9 C10 H10A 109.5
C9 C10 H10B 109.5
H10A C10 H10B 109.5
C9 C10 H10C 109.5
H10A C10 H10C 109.5
H10B C10 H10C 109.5
C12 C11 P1 117(2)
C12 C11 H11A 108.0
P1 C11 H11A 108.0
C12 C11 H11B 108.0
P1 C11 H11B 108.0
H11A C11 H11B 107.2
C11 C12 H12A 109.5
C11 C12 H12B 109.5
H12A C12 H12B 109.5
C11 C12 H12C 109.5
H12A C12 H12C 109.5
H12B C12 H12C 109.5
C14 C13 P1 116.0(13)
C14 C13 H13A 108.3
P1 C13 H13A 108.3
C14 C13 H13B 108.3
P1 C13 H13B 108.3
H13A C13 H13B 107.4
C13 C14 H14A 109.5
C13 C14 H14B 109.5
H14A C14 H14B 109.5
C13 C14 H14C 109.5
H14A C14 H14C 109.5
H14B C14 H14C 109.5
C16 C15 P2 116.9(10)
C16 C15 H15A 108.1
P2 C15 H15A 108.1
C16 C15 H15B 108.1
P2 C15 H15B 108.1
H15A C15 H15B 107.3
C15 C16 H16A 109.5
C15 C16 H16B 109.5
H16A C16 H16B 109.5
C15 C16 H16C 109.5
H16A C16 H16C 109.5
H16B C16 H16C 109.5
C18 C17 P2 115.1(10)
C18 C17 H17A 108.5
P2 C17 H17A 108.5
C18 C17 H17B 108.5
P2 C17 H17B 108.5
H17A C17 H17B 107.5
C17 C18 H18A 109.5
C17 C18 H18B 109.5
H18A C18 H18B 109.5
C17 C18 H18C 109.5
H18A C18 H18C 109.5
H18B C18 H18C 109.5
C20 C19 P2 112.4(11)
C20 C19 H19A 109.1
P2 C19 H19A 109.1
C20 C19 H19B 109.1
P2 C19 H19B 109.1
H19A C19 H19B 107.9
C19 C20 H20A 109.5
C19 C20 H20B 109.5
H20A C20 H20B 109.5
C19 C20 H20C 109.5
H20A C20 H20C 109.5
H20B C20 H20C 109.5

loop_
_geom_bond_atom_site_label_1
_geom_bond_atom_site_label_2
_geom_bond_distance
Pt1 C1 2.033(12)
Pt1 P2 2.305(3)
Pt1 P1 2.312(4)
Pt1 Br3 2.5083(16)
Br1 C3 1.895(11)
Br2 C5 1.902(13)
P1 C11 1.679(17)
P1 C13 1.82(2)
P1 C9 2.12(2)
P2 C17 1.822(15)
P2 C15 1.824(13)
P2 C19 1.831(14)
O1 C2 1.389(15)
O1 C7 1.409(17)
O2 C6 1.386(13)
O2 C8 1.41(2)
C1 C6 1.396(18)
C1 C2 1.401(14)
C2 C3 1.388(18)
C3 C4 1.38(2)
C4 C5 1.379(16)
C4 H4 0.9500
C5 C6 1.389(18)
C7 H7A 0.9800
C7 H7B 0.9800
C7 H7C 0.9800
C8 H8A 0.9800
C8 H8B 0.9800
C8 H8C 0.9800
C9 C10 1.40(3)
C9 H9A 0.9900
C9 H9B 0.9900
C10 H10A 0.9800
C10 H10B 0.9800
C10 H10C 0.9800
C11 C12 1.43(3)
C11 H11A 0.9900
C11 H11B 0.9900
C12 H12A 0.9800
C12 H12B 0.9800
C12 H12C 0.9800
C13 C14 1.49(3)
C13 H13A 0.9900
C13 H13B 0.9900
C14 H14A 0.9800
C14 H14B 0.9800
C14 H14C 0.9800
C15 C16 1.533(16)
C15 H15A 0.9900
C15 H15B 0.9900
C16 H16A 0.9800
C16 H16B 0.9800
C16 H16C 0.9800
C17 C18 1.52(2)
C17 H17A 0.9900
C17 H17B 0.9900
C18 H18A 0.9800
C18 H18B 0.9800
C18 H18C 0.9800
C19 C20 1.52(3)
C19 H19A 0.9900
C19 H19B 0.9900
C20 H20A 0.9800
C20 H20B 0.9800
C20 H20C 0.9800

loop_
_geom_torsion_atom_site_label_1
_geom_torsion_atom_site_label_2
_geom_torsion_atom_site_label_3
_geom_torsion_atom_site_label_4
_geom_torsion
C1 Pt1 P1 C11 -93.5(12)
P2 Pt1 P1 C11 147(3)
Br3 Pt1 P1 C11 83.7(12)
C1 Pt1 P1 C13 138.9(9)
P2 Pt1 P1 C13 20(3)
Br3 Pt1 P1 C13 -44.0(8)
C1 Pt1 P1 C9 26.2(7)
P2 Pt1 P1 C9 -93(3)
Br3 Pt1 P1 C9 -156.7(7)
C1 Pt1 P2 C17 -102.7(7)
P1 Pt1 P2 C17 17(3)
Br3 Pt1 P2 C17 80.1(6)
C1 Pt1 P2 C15 17.1(6)
P1 Pt1 P2 C15 136(3)
Br3 Pt1 P2 C15 -160.1(5)
C1 Pt1 P2 C19 138.0(7)
P1 Pt1 P2 C19 -103(3)
Br3 Pt1 P2 C19 -39.2(6)
P2 Pt1 C1 C6 -112.6(9)
P1 Pt1 C1 C6 70.7(9)
Br3 Pt1 C1 C6 3(6)
P2 Pt1 C1 C2 66.5(8)
P1 Pt1 C1 C2 -110.2(9)
Br3 Pt1 C1 C2 -178(100)
C7 O1 C2 C3 -107.8(13)
C7 O1 C2 C1 75.9(14)
C6 C1 C2 C3 -2.2(15)
Pt1 C1 C2 C3 178.7(8)
C6 C1 C2 O1 174.0(10)
Pt1 C1 C2 O1 -5.2(14)
O1 C2 C3 C4 -173.2(10)
C1 C2 C3 C4 3.1(17)
O1 C2 C3 Br1 6.8(14)
C1 C2 C3 Br1 -177.0(8)
C2 C3 C4 C5 -1.0(17)
Br1 C3 C4 C5 179.1(8)
C3 C4 C5 C6 -2.0(17)
C3 C4 C5 Br2 179.6(9)
C8 O2 C6 C5 -96.2(15)
C8 O2 C6 C1 85.1(16)
C4 C5 C6 O2 -175.8(11)
Br2 C5 C6 O2 2.5(15)
C4 C5 C6 C1 2.8(18)
Br2 C5 C6 C1 -178.8(8)
C2 C1 C6 O2 177.9(10)
Pt1 C1 C6 O2 -2.9(15)
C2 C1 C6 C5 -0.7(16)
Pt1 C1 C6 C5 178.5(9)
C11 P1 C9 C10 -71(2)
C13 P1 C9 C10 34.3(19)
Pt1 P1 C9 C10 155.9(16)
C13 P1 C11 C12 73(2)
C9 P1 C11 C12 175(2)
Pt1 P1 C11 C12 -60(3)
C11 P1 C13 C14 170.2(16)
C9 P1 C13 C14 68.2(15)
Pt1 P1 C13 C14 -51.7(16)
C17 P2 C15 C16 -58.1(13)
C19 P2 C15 C16 49.8(14)
Pt1 P2 C15 C16 175.0(10)
C15 P2 C17 C18 -175.2(12)
C19 P2 C17 C18 75.9(14)
Pt1 P2 C17 C18 -48.5(14)
C17 P2 C19 C20 176.1(13)
C15 P2 C19 C20 68.9(14)
Pt1 P2 C19 C20 -57.7(14)
